data_4087518
loop_
_publ_author_name
'Johnson, Sara A.'
'Kiernicki, John J.'
'Fanwick, Phillip E.'
'Bart, Suzanne C.'

_publ_section_title
;
 New Benzylpotassium Reagents and Their Utility for the Synthesis of
 Homoleptic Uranium(IV) Benzyl Derivatives
;
_journal_issue 12
_journal_name_full Organometallics
_journal_page_first 2889
_journal_paper_doi 10.1021/acs.organomet.5b00212
_journal_volume 34
_journal_year 2015
_chemical_absolute_configuration unk
_chemical_formula_moiety 'C40 H52 U1'
_chemical_formula_sum 'C40 H52 U'
_chemical_formula_weight 770.84
_space_group_crystal_system tetragonal
_space_group_IT_number 81
_space_group_name_Hall 'P -4'
_space_group_name_H-M_alt 'P -4'
_atom_sites_solution_hydrogens mixed
_atom_sites_solution_primary iterative
_atom_sites_solution_secondary difmap
_audit_creation_method SHELXL-2014/7
_cell_angle_alpha 90
_cell_angle_beta 90
_cell_angle_gamma 90
_cell_formula_units_Z 2
_cell_length_a 13.7754(4)
_cell_length_b 13.7754(4)
_cell_length_c 9.2246(4)
_cell_measurement_reflns_used 7156
_cell_measurement_temperature 150(2)
_cell_measurement_theta_max 67.869
_cell_measurement_theta_min 3.208
_cell_volume 1750.48(10)
_computing_cell_refinement 'HKL3000 (Otwinowski & Minor, 1997)'
_computing_data_collection 'Crystal Clear(Rigaku 2001)'
_computing_data_reduction 'HKL3000 (Otwinowski & Minor, 1997)'
_computing_publication_material 'local programs'
_computing_structure_refinement 'SHELXL-2014/7 (Sheldrick, 2014)'
_computing_structure_solution 'SHELXT (Sheldrick)'
_diffrn_ambient_temperature 150(2)
_diffrn_measured_fraction_theta_full 0.975
_diffrn_measured_fraction_theta_max 0.974
_diffrn_measurement_details
;
Data were collected on a Rigaku Rapid which has a quarter 
chi circle and a 200 degree curved image plate at a fixed 
distance of 127.4mm.  Strategy was optimized using the 
CrystalClear software.  The completeness is the best 
that can be obtained with this geometry. The missing data are not 
cusp data but mostly high angle data.
Also the use of HKL3000/SCALEPACK lowers the number 
of observed data as inconsistent equivalents are removed 
from the data set and not included in the collected total.
;
_diffrn_measurement_device_type 'Rigaku Rapid II'
_diffrn_measurement_method \w
_diffrn_radiation_type CuK\a
_diffrn_radiation_wavelength 1.54178
_diffrn_reflns_av_R_equivalents 0.050
_diffrn_reflns_av_unetI/netI 0.0424
_diffrn_reflns_Laue_measured_fraction_max 0.974
_diffrn_reflns_limit_h_max 15
_diffrn_reflns_limit_h_min -9
_diffrn_reflns_limit_k_max 16
_diffrn_reflns_limit_k_min -11
_diffrn_reflns_limit_l_max 11
_diffrn_reflns_limit_l_min -10
_diffrn_reflns_number 7156
_diffrn_reflns_point_group_measured_fraction_full 0.920
_diffrn_reflns_point_group_measured_fraction_max 0.918
_diffrn_reflns_theta_full 67.679
_diffrn_reflns_theta_max 67.869
_diffrn_reflns_theta_min 3.208
_diffrn_source 'microfocus source'
_exptl_absorpt_coefficient_mu 13.211
_exptl_absorpt_correction_T_max 0.180
_exptl_absorpt_correction_T_min 0.001
_exptl_absorpt_correction_type multi-scan
_exptl_absorpt_process_details 'SCALEPACK (Otwinowski & Minor, 1997)'
_exptl_crystal_colour violet
_exptl_crystal_density_diffrn 1.462
_exptl_crystal_description cube
_exptl_crystal_F_000 768
_exptl_crystal_size_max 0.150
_exptl_crystal_size_mid 0.150
_exptl_crystal_size_min 0.150
_refine_diff_density_max 2.001
_refine_diff_density_min -1.593
_refine_diff_density_rms 0.145
_refine_ls_abs_structure_details
;
 Flack x determined using 754 quotients [(I+)-(I-)]/[(I+)+(I-)]
 (Parsons, Flack and Wagner, Acta Cryst. B69 (2013) 249-259).
;
_refine_ls_abs_structure_Flack 0.14(2)
_refine_ls_extinction_coef 0.00065(17)
_refine_ls_extinction_expression Fc^*^=kFc[1+0.001xFc^2^\l^3^/sin(2\q)]^-1/4^
_refine_ls_extinction_method 'SHELXL-2014/7 (Sheldrick 2014'
_refine_ls_goodness_of_fit_ref 1.176
_refine_ls_hydrogen_treatment mixed
_refine_ls_matrix_type full
_refine_ls_number_parameters 203
_refine_ls_number_reflns 2925
_refine_ls_number_restraints 132
_refine_ls_restrained_S_all 1.157
_refine_ls_R_factor_all 0.0576
_refine_ls_R_factor_gt 0.0428
_refine_ls_shift/su_max 0.000
_refine_ls_shift/su_mean 0.000
_refine_ls_structure_factor_coef Fsqd
_refine_ls_weighting_details 'w=1/[\s^2^(Fo^2^)+(0.0673P)^2^+2.9902P] where P=(Fo^2^+2Fc^2^)/3'
_refine_ls_weighting_scheme calc
_refine_ls_wR_factor_gt 0.1231
_refine_ls_wR_factor_ref 0.1331
_reflns_Friedel_coverage 0.760
_reflns_Friedel_fraction_full 0.857
_reflns_Friedel_fraction_max 0.854
_reflns_number_gt 2101
_reflns_number_total 2925
_reflns_threshold_expression 'I > 2\s(I)'
_cod_data_source_file om5b00212_si_002.cif
_cod_data_source_block SAJ01
_cod_original_cell_volume 1750.48(13)
_cod_database_code 4087518
_shelx_shelxl_version_number 2014/7
_shelx_space_group_comment
;
The symmetry employed for this shelxl refinement is uniquely defined
by the following loop, which should always be used as a source of
symmetry information in preference to the above space-group names.
They are only intended as comments.
;
_shelx_estimated_absorpt_t_min 0.242
_shelx_estimated_absorpt_t_max 0.242

loop_
_space_group_symop_operation_xyz
'x, y, z'
'-x, -y, z'
'y, -x, -z'
'-y, x, -z'

loop_
_atom_site_label
_atom_site_type_symbol
_atom_site_fract_x
_atom_site_fract_y
_atom_site_fract_z
_atom_site_U_iso_or_equiv
_atom_site_adp_type
_atom_site_occupancy
_atom_site_site_symmetry_order
_atom_site_calc_flag
_atom_site_refinement_flags_posn
_atom_site_refinement_flags_adp
_atom_site_refinement_flags_occupancy
U1 U 0.0000 0.0000 0.5000 0.0380(3) Uani 1 4 d S T P
U2 U -0.5000 -0.5000 1.0000 0.0307(3) Uani 1 4 d S T P
C10 C -0.0932(12) 0.0908(14) 0.321(2) 0.059(5) Uani 1 1 d D U .
H10A H -0.108(14) 0.159(8) 0.370(19) 0.070 Uiso 1 1 d D U .
H10B H -0.061(10) 0.062(11) 0.225(12) 0.070 Uiso 1 1 d D U .
C11 C -0.1753(11) 0.0243(11) 0.353(2) 0.045(4) Uani 1 1 d . U .
C12 C -0.1780(11) -0.0701(12) 0.2918(19) 0.049(4) Uani 1 1 d . U .
H12 H -0.1312 -0.0894 0.2217 0.059 Uiso 1 1 calc R U .
C13 C -0.2492(9) -0.1333(10) 0.3357(19) 0.049(4) Uani 1 1 d . U .
H13 H -0.2524 -0.1951 0.2904 0.059 Uiso 1 1 calc R U .
C15 C -0.3102(11) -0.0225(11) 0.504(2) 0.063(4) Uani 1 1 d . U .
H15 H -0.3551 -0.0053 0.5776 0.075 Uiso 1 1 calc R U .
C16 C -0.2407(11) 0.0440(11) 0.4625(19) 0.053(4) Uani 1 1 d . U .
H16 H -0.2376 0.1048 0.5107 0.064 Uiso 1 1 calc R U .
C14 C -0.3164(9) -0.1122(10) 0.442(2) 0.058(5) Uani 1 1 d D U .
C17 C -0.3876(12) -0.1904(14) 0.472(3) 0.098(9) Uani 1 1 d D U .
H17 H -0.3910 -0.2249 0.3770 0.118 Uiso 1 1 calc R U .
C18 C -0.3520(11) -0.2681(14) 0.570(3) 0.106(9) Uani 1 1 d D U .
H18A H -0.3331 -0.2395 0.6635 0.159 Uiso 1 1 calc R U .
H18B H -0.2957 -0.3002 0.5264 0.159 Uiso 1 1 calc R U .
H18C H -0.4037 -0.3158 0.5861 0.159 Uiso 1 1 calc R U .
C19 C -0.4851(10) -0.1610(14) 0.493(3) 0.109(9) Uani 1 1 d D U .
H19A H -0.5272 -0.2184 0.4954 0.164 Uiso 1 1 calc R U .
H19B H -0.5049 -0.1185 0.4131 0.164 Uiso 1 1 calc R U .
H19C H -0.4907 -0.1258 0.5850 0.164 Uiso 1 1 calc R U .
C20 C -0.6312(12) -0.5013(11) 0.824(2) 0.046(4) Uani 1 1 d D U .
H20A H -0.611(10) -0.529(10) 0.721(11) 0.055 Uiso 1 1 d D U .
H20B H -0.694(8) -0.545(10) 0.843(18) 0.055 Uiso 1 1 d D U .
C21 C -0.6540(10) -0.3992(10) 0.8634(17) 0.037(3) Uani 1 1 d . U .
C22 C -0.7222(10) -0.3738(10) 0.9691(16) 0.042(4) Uani 1 1 d . U .
H22 H -0.7623 -0.4230 1.0093 0.050 Uiso 1 1 calc R U .
C23 C -0.7331(8) -0.2796(9) 1.0168(19) 0.041(3) Uani 1 1 d . U .
H23 H -0.7821 -0.2658 1.0862 0.050 Uiso 1 1 calc R U .
C25 C -0.6043(10) -0.2299(9) 0.8654(18) 0.046(4) Uani 1 1 d . U .
H25 H -0.5631 -0.1806 0.8282 0.055 Uiso 1 1 calc R U .
C26 C -0.5923(12) -0.3249(10) 0.817(2) 0.047(4) Uani 1 1 d . U .
H26 H -0.5411 -0.3395 0.7515 0.056 Uiso 1 1 calc R U .
C24 C -0.6758(10) -0.2050(9) 0.9676(16) 0.045(4) Uani 1 1 d D U .
C27 C -0.6842(13) -0.1055(11) 1.030(2) 0.056(6) Uani 1 1 d D U .
H27 H -0.7478 -0.1055 1.0818 0.067 Uiso 1 1 calc R U .
C28 C -0.694(3) -0.0284(13) 0.917(2) 0.154(14) Uani 1 1 d D U .
H28A H -0.7275 0.0279 0.9594 0.231 Uiso 1 1 calc R U .
H28B H -0.7323 -0.0535 0.8358 0.231 Uiso 1 1 calc R U .
H28C H -0.6299 -0.0090 0.8833 0.231 Uiso 1 1 calc R U .
C29 C -0.6143(12) -0.0837(12) 1.139(2) 0.076(6) Uani 1 1 d D U .
H29A H -0.5496 -0.0807 1.0951 0.114 Uiso 1 1 calc R U .
H29B H -0.6155 -0.1344 1.2133 0.114 Uiso 1 1 calc R U .
H29C H -0.6299 -0.0209 1.1831 0.114 Uiso 1 1 calc R U .

loop_
_atom_site_aniso_label
_atom_site_aniso_U_11
_atom_site_aniso_U_22
_atom_site_aniso_U_33
_atom_site_aniso_U_23
_atom_site_aniso_U_13
_atom_site_aniso_U_12
U1 0.0322(4) 0.0322(4) 0.0498(6) 0.000 0.000 0.000
U2 0.0231(3) 0.0231(3) 0.0457(6) 0.000 0.000 0.000
C10 0.041(10) 0.067(12) 0.068(12) 0.015(10) -0.003(8) -0.022(9)
C11 0.039(8) 0.033(8) 0.064(10) 0.011(8) -0.008(8) -0.004(6)
C12 0.029(8) 0.066(11) 0.052(10) -0.007(8) -0.002(7) -0.006(7)
C13 0.026(7) 0.036(8) 0.084(12) -0.003(8) -0.019(8) -0.012(6)
C15 0.048(8) 0.059(9) 0.081(12) 0.007(11) 0.024(11) 0.003(7)
C16 0.066(10) 0.028(7) 0.066(13) -0.002(7) -0.010(9) -0.004(7)
C14 0.016(7) 0.048(9) 0.108(14) 0.020(9) 0.003(8) 0.003(6)
C17 0.041(10) 0.080(14) 0.17(3) 0.012(18) -0.009(15) -0.007(9)
C18 0.027(9) 0.110(17) 0.18(3) 0.071(17) 0.017(12) -0.007(10)
C19 0.048(11) 0.098(15) 0.18(3) 0.07(2) -0.025(18) -0.028(10)
C20 0.047(9) 0.030(8) 0.060(11) -0.005(8) -0.018(8) 0.006(6)
C21 0.036(8) 0.025(7) 0.050(9) -0.001(6) -0.013(7) 0.006(6)
C22 0.041(7) 0.030(7) 0.054(11) 0.004(7) -0.008(7) -0.005(5)
C23 0.026(6) 0.045(7) 0.054(10) 0.001(8) 0.007(7) 0.002(5)
C25 0.046(8) 0.016(7) 0.077(11) 0.013(7) -0.005(8) -0.004(5)
C26 0.045(9) 0.026(8) 0.070(12) -0.002(8) -0.009(8) 0.001(6)
C24 0.033(7) 0.039(7) 0.061(11) 0.002(7) -0.011(7) 0.008(5)
C27 0.057(10) 0.039(8) 0.072(16) -0.016(9) -0.010(10) 0.014(7)
C28 0.30(4) 0.056(15) 0.11(2) -0.001(14) -0.07(2) 0.08(2)
C29 0.058(12) 0.068(12) 0.102(16) -0.026(12) -0.018(11) 0.017(9)

loop_
_atom_type_symbol
_atom_type_description
_atom_type_scat_dispersion_real
_atom_type_scat_dispersion_imag
_atom_type_scat_source
C C 0.0181 0.0091 'International Tables Vol C Tables 4.2.6.8 and 6.1.1.4'
H H 0.0000 0.0000 'International Tables Vol C Tables 4.2.6.8 and 6.1.1.4'
U U -4.3638 13.4090 'International Tables Vol C Tables 4.2.6.8 and 6.1.1.4'

loop_
_geom_angle_atom_site_label_1
_geom_angle_atom_site_label_2
_geom_angle_atom_site_label_3
_geom_angle
_geom_angle_site_symmetry_1
_geom_angle_site_symmetry_3
C10 U1 C10 117.3(6) 3_556 2
C10 U1 C10 94.7(10) 3_556 4_556
C10 U1 C10 117.3(6) 2 4_556
C10 U1 C10 117.3(6) 3_556 .
C10 U1 C10 94.7(10) 2 .
C10 U1 C10 117.3(6) 4_556 .
C10 U1 C11 32.1(5) 3_556 3_556
C10 U1 C11 135.3(5) 2 3_556
C10 U1 C11 100.8(6) 4_556 3_556
C10 U1 C11 87.1(6) . 3_556
C10 U1 C11 100.8(6) 3_556 4_556
C10 U1 C11 87.1(6) 2 4_556
C10 U1 C11 32.1(5) 4_556 4_556
C10 U1 C11 135.3(5) . 4_556
C11 U1 C11 121.8(8) 3_556 4_556
C10 U1 C11 87.1(6) 3_556 2
C10 U1 C11 32.1(5) 2 2
C10 U1 C11 135.3(5) 4_556 2
C10 U1 C11 100.8(6) . 2
C11 U1 C11 103.7(3) 3_556 2
C11 U1 C11 103.7(3) 4_556 2
C10 U1 C11 135.3(5) 3_556 .
C10 U1 C11 100.8(6) 2 .
C10 U1 C11 87.1(6) 4_556 .
C10 U1 C11 32.1(5) . .
C11 U1 C11 103.7(3) 3_556 .
C11 U1 C11 103.7(3) 4_556 .
C11 U1 C11 121.8(8) 2 .
C20 U2 C20 116.5(5) 3_547 .
C20 U2 C20 96.2(9) 3_547 4_457
C20 U2 C20 116.5(5) . 4_457
C20 U2 C20 116.5(5) 3_547 2_445
C20 U2 C20 96.2(9) . 2_445
C20 U2 C20 116.5(5) 4_457 2_445
C20 U2 C21 31.6(4) 3_547 3_547
C20 U2 C21 131.9(5) . 3_547
C20 U2 C21 104.9(5) 4_457 3_547
C20 U2 C21 85.8(5) 2_445 3_547
C20 U2 C21 104.9(5) 3_547 4_457
C20 U2 C21 85.8(5) . 4_457
C20 U2 C21 31.6(4) 4_457 4_457
C20 U2 C21 131.9(5) 2_445 4_457
C21 U2 C21 127.1(6) 3_547 4_457
C20 U2 C21 131.9(5) 3_547 2_445
C20 U2 C21 104.9(5) . 2_445
C20 U2 C21 85.8(5) 4_457 2_445
C20 U2 C21 31.6(4) 2_445 2_445
C21 U2 C21 101.4(3) 3_547 2_445
C21 U2 C21 101.4(3) 4_457 2_445
C20 U2 C21 85.8(5) 3_547 .
C20 U2 C21 31.6(4) . .
C20 U2 C21 131.9(5) 4_457 .
C20 U2 C21 104.9(5) 2_445 .
C21 U2 C21 101.4(3) 3_547 .
C21 U2 C21 101.4(3) 4_457 .
C21 U2 C21 127.1(6) 2_445 .
C11 C10 U1 87.2(10) . .
C11 C10 H10A 109(10) . .
U1 C10 H10A 105(10) . .
C11 C10 H10B 104(9) . .
U1 C10 H10B 99(8) . .
H10A C10 H10B 140(10) . .
C16 C11 C12 117.0(15) . .
C16 C11 C10 121.3(16) . .
C12 C11 C10 120.5(16) . .
C16 C11 U1 103.3(11) . .
C12 C11 U1 96.0(9) . .
C10 C11 U1 60.7(9) . .
C13 C12 C11 118.8(15) . .
C13 C12 H12 120.6 . .
C11 C12 H12 120.6 . .
C12 C13 C14 123.8(14) . .
C12 C13 H13 118.1 . .
C14 C13 H13 118.1 . .
C14 C15 C16 122.0(16) . .
C14 C15 H15 119.0 . .
C16 C15 H15 119.0 . .
C15 C16 C11 121.6(15) . .
C15 C16 H16 119.2 . .
C11 C16 H16 119.2 . .
C15 C14 C13 116.5(13) . .
C15 C14 C17 128.4(17) . .
C13 C14 C17 115.1(16) . .
C19 C17 C14 116.4(13) . .
C19 C17 C18 115.9(17) . .
C14 C17 C18 114.9(15) . .
C19 C17 H17 102.1 . .
C14 C17 H17 102.1 . .
C18 C17 H17 102.1 . .
C17 C18 H18A 109.5 . .
C17 C18 H18B 109.5 . .
H18A C18 H18B 109.5 . .
C17 C18 H18C 109.5 . .
H18A C18 H18C 109.5 . .
H18B C18 H18C 109.5 . .
C17 C19 H19A 109.5 . .
C17 C19 H19B 109.5 . .
H19A C19 H19B 109.5 . .
C17 C19 H19C 109.5 . .
H19A C19 H19C 109.5 . .
H19B C19 H19C 109.5 . .
C21 C20 U2 89.3(9) . .
C21 C20 H20A 128(8) . .
U2 C20 H20A 114(8) . .
C21 C20 H20B 109(9) . .
U2 C20 H20B 120(9) . .
H20A C20 H20B 99(10) . .
C26 C21 C22 116.0(14) . .
C26 C21 C20 119.4(15) . .
C22 C21 C20 123.3(15) . .
C26 C21 U2 92.3(9) . .
C22 C21 U2 108.4(10) . .
C20 C21 U2 59.1(7) . .
C23 C22 C21 122.1(13) . .
C23 C22 H22 118.9 . .
C21 C22 H22 118.9 . .
C24 C23 C22 122.5(13) . .
C24 C23 H23 118.8 . .
C22 C23 H23 118.8 . .
C26 C25 C24 121.9(13) . .
C26 C25 H25 119.1 . .
C24 C25 H25 119.1 . .
C25 C26 C21 121.2(15) . .
C25 C26 H26 119.4 . .
C21 C26 H26 119.4 . .
C23 C24 C25 116.1(12) . .
C23 C24 C27 121.2(14) . .
C25 C24 C27 122.5(13) . .
C29 C27 C28 113.9(15) . .
C29 C27 C24 114.4(12) . .
C28 C27 C24 113.3(14) . .
C29 C27 H27 104.6 . .
C28 C27 H27 104.6 . .
C24 C27 H27 104.6 . .
C27 C28 H28A 109.5 . .
C27 C28 H28B 109.5 . .
H28A C28 H28B 109.5 . .
C27 C28 H28C 109.5 . .
H28A C28 H28C 109.5 . .
H28B C28 H28C 109.5 . .
C27 C29 H29A 109.5 . .
C27 C29 H29B 109.5 . .
H29A C29 H29B 109.5 . .
C27 C29 H29C 109.5 . .
H29A C29 H29C 109.5 . .
H29B C29 H29C 109.5 . .

loop_
_geom_bond_atom_site_label_1
_geom_bond_atom_site_label_2
_geom_bond_distance
_geom_bond_site_symmetry_2
U1 C10 2.438(19) 3_556
U1 C10 2.438(19) 2
U1 C10 2.438(19) 4_556
U1 C10 2.438(19) .
U1 C11 2.791(15) 3_556
U1 C11 2.791(15) 4_556
U1 C11 2.791(15) 2
U1 C11 2.791(15) .
U2 C20 2.428(15) 3_547
U2 C20 2.428(15) .
U2 C20 2.428(15) 4_457
U2 C20 2.428(15) 2_445
U2 C21 2.831(13) 3_547
U2 C21 2.831(13) 4_457
U2 C21 2.831(13) 2_445
U2 C21 2.831(13) .
C10 C11 1.48(2) .
C10 H10A 1.07(8) .
C10 H10B 1.06(8) .
C11 C16 1.38(2) .
C11 C12 1.42(2) .
C12 C13 1.373(19) .
C12 H12 0.9500 .
C13 C14 1.38(2) .
C13 H13 0.9500 .
C15 C14 1.36(2) .
C15 C16 1.38(2) .
C15 H15 0.9500 .
C16 H16 0.9500 .
C14 C17 1.484(18) .
C17 C19 1.417(19) .
C17 C18 1.48(2) .
C17 H17 1.0000 .
C18 H18A 0.9800 .
C18 H18B 0.9800 .
C18 H18C 0.9800 .
C19 H19A 0.9800 .
C19 H19B 0.9800 .
C19 H19C 0.9800 .
C20 C21 1.48(2) .
C20 H20A 1.06(8) .
C20 H20B 1.06(8) .
C21 C26 1.40(2) .
C21 C22 1.40(2) .
C22 C23 1.378(18) .
C22 H22 0.9500 .
C23 C24 1.373(17) .
C23 H23 0.9500 .
C25 C26 1.392(19) .
C25 C24 1.41(2) .
C25 H25 0.9500 .
C26 H26 0.9500 .
C24 C27 1.489(17) .
C27 C29 1.425(19) .
C27 C28 1.49(2) .
C27 H27 1.0000 .
C28 H28A 0.9800 .
C28 H28B 0.9800 .
C28 H28C 0.9800 .
C29 H29A 0.9800 .
C29 H29B 0.9800 .
C29 H29C 0.9800 .

loop_
_geom_torsion_atom_site_label_1
_geom_torsion_atom_site_label_2
_geom_torsion_atom_site_label_3
_geom_torsion_atom_site_label_4
_geom_torsion
U1 C10 C11 C16 88.2(15)
U1 C10 C11 C12 -79.1(15)
C16 C11 C12 C13 5(2)
C10 C11 C12 C13 173.0(16)
U1 C11 C12 C13 113.6(14)
C11 C12 C13 C14 -3(2)
C14 C15 C16 C11 2(3)
C12 C11 C16 C15 -5(2)
C10 C11 C16 C15 -172.4(16)
U1 C11 C16 C15 -108.7(15)
C16 C15 C14 C13 0(3)
C16 C15 C14 C17 -178.8(18)
C12 C13 C14 C15 1(2)
C12 C13 C14 C17 179.6(17)
C15 C14 C17 C19 41(3)
C13 C14 C17 C19 -138(2)
C15 C14 C17 C18 -99(2)
C13 C14 C17 C18 82(3)
U2 C20 C21 C26 73.5(14)
U2 C20 C21 C22 -92.7(14)
C26 C21 C22 C23 5(2)
C20 C21 C22 C23 171.4(14)
U2 C21 C22 C23 106.9(14)
C21 C22 C23 C24 -2(2)
C24 C25 C26 C21 3(2)
C22 C21 C26 C25 -5(2)
C20 C21 C26 C25 -172.3(15)
U2 C21 C26 C25 -117.0(15)
C22 C23 C24 C25 0(2)
C22 C23 C24 C27 -175.2(14)
C26 C25 C24 C23 0(2)
C26 C25 C24 C27 174.7(14)
C23 C24 C27 C29 97(2)
C25 C24 C27 C29 -77(2)
C23 C24 C27 C28 -130(2)
C25 C24 C27 C28 55(2)
